data_4116676
loop_
_publ_author_name
'Richard Berger'
'Joseph W. Ziller'
'David L. Van Vranken'

_publ_section_title
;
 Stereoselectivity of the Thia-Sommelet [2,3]-Dearomatization
;
_journal_name_full 'Journal of the American Chemical Society'
_journal_page_first 841
_journal_page_last 842
_journal_paper_doi 10.1021/ja973734t
_journal_volume 120
_journal_year 1998
_chemical_formula_sum 'C22 H25 N3 O2 S'
_chemical_formula_weight 395.51
_chemical_name_systematic
;

 ?

;
_space_group_IT_number 14
_symmetry_cell_setting monoclinic
_symmetry_space_group_name_Hall '-P 2ybc'
_symmetry_space_group_name_H-M 'P 1 21/c 1'
_atom_sites_solution_hydrogens geom
_atom_sites_solution_primary direct
_atom_sites_solution_secondary difmap
_audit_creation_method SHELXTL
_cell_angle_alpha 90.00
_cell_angle_beta 102.400(15)
_cell_angle_gamma 90.00
_cell_formula_units_Z 4
_cell_length_a 18.131(2)
_cell_length_b 12.6429(9)
_cell_length_c 9.044(3)
_cell_measurement_reflns_used 24
_cell_measurement_temperature 296
_cell_measurement_theta_max 18.59
_cell_measurement_theta_min 7.00
_cell_volume 2024.8(7)
_computing_cell_refinement 'Siemens XSCANS'
_computing_data_collection 'Siemens XSCANS'
_computing_data_reduction CARESS
_computing_molecular_graphics 'Siemens SHELXTL'
_computing_publication_material 'Siemens SHELXTL'
_computing_structure_refinement 'Siemens SHELXTL'
_computing_structure_solution 'Siemens SHELXTL'
_diffrn_ambient_temperature 296
_diffrn_measurement_device 'Siemens P4'
_diffrn_measurement_method '\w scans'
_diffrn_radiation_monochromator graphite
_diffrn_radiation_source 'sealed tube'
_diffrn_radiation_type CuK\a
_diffrn_radiation_wavelength 1.54178
_diffrn_reflns_av_R_equivalents 0.0402
_diffrn_reflns_av_sigmaI/netI 0.0367
_diffrn_reflns_limit_h_max 20
_diffrn_reflns_limit_h_min -20
_diffrn_reflns_limit_k_max 14
_diffrn_reflns_limit_k_min -14
_diffrn_reflns_limit_l_max 10
_diffrn_reflns_limit_l_min -9
_diffrn_reflns_number 6623
_diffrn_reflns_theta_max 60.00
_diffrn_reflns_theta_min 4.30
_diffrn_standards_decay_% '< 1.0'
_diffrn_standards_interval_count 99
_diffrn_standards_number 1
_exptl_absorpt_coefficient_mu 1.598
_exptl_absorpt_correction_T_max 0.9713
_exptl_absorpt_correction_T_min 0.6463
_exptl_absorpt_correction_type empirical
_exptl_crystal_colour Colorless
_exptl_crystal_density_diffrn 1.297
_exptl_crystal_density_meas ?
_exptl_crystal_density_method none
_exptl_crystal_description Plate
_exptl_crystal_F_000 840
_exptl_crystal_size_max 0.45
_exptl_crystal_size_mid 0.26
_exptl_crystal_size_min 0.05
_refine_diff_density_max 0.291
_refine_diff_density_min -0.343
_refine_diff_density_rms 0.041
_refine_ls_extinction_coef 0.0012(3)
_refine_ls_extinction_expression Fc^*^=kFc[1+0.001xFc^2^\l^3^/sin(2\q)]^-1/4^
_refine_ls_extinction_method SHELXTL
_refine_ls_goodness_of_fit_all 1.047
_refine_ls_goodness_of_fit_obs 1.082
_refine_ls_hydrogen_treatment constr
_refine_ls_matrix_type full
_refine_ls_number_parameters 254
_refine_ls_number_reflns 2409
_refine_ls_number_restraints 0
_refine_ls_restrained_S_all 1.047
_refine_ls_restrained_S_obs 1.082
_refine_ls_R_factor_all 0.0515
_refine_ls_R_factor_obs 0.0410
_refine_ls_shift/esd_max 0.000
_refine_ls_shift/esd_mean 0.000
_refine_ls_structure_factor_coef Fsqd
_refine_ls_weighting_details 'w=1/[\s^2^(Fo^2^)+(0.0579P)^2^+1.0353P] where P=(Fo^2^+2Fc^2^)/3'
_refine_ls_weighting_scheme calc
_refine_ls_wR_factor_all 0.1160
_refine_ls_wR_factor_obs 0.1075
_reflns_number_observed 1984
_reflns_number_total 2409
_reflns_observed_criterion >2sigma(I)
_cod_data_source_file ja973734t.cif
_cod_data_source_block dvv4b
_cod_depositor_comments
;
The following automatic conversions were performed:

'_exptl_crystal_density_meas' value 'none' was changed to '?' - the
value is perceived as not measured.

Automatic conversion script
Id: cif_fix_values 3008 2015-01-20 13:52:24Z robertas 

The following automatic conversions were performed:

'_refine_ls_weighting_scheme' value 'calc
w=1/[\s^2^(Fo^2^)+(0.0579P)^2^+1.0353P] where P=(Fo^2^+2Fc^2^)/3' was
changed to 'calc'. New tag '_refine_ls_weighting_details' was
created. The value of the new tag was set to
'w=1/[\s^2^(Fo^2^)+(0.0579P)^2^+1.0353P] where P=(Fo^2^+2Fc^2^)/3'.

Automatic conversion script
Id: cif_fix_values 3143 2015-03-26 13:38:13Z robertas 
;
_cod_database_code 4116676

loop_
_symmetry_equiv_pos_as_xyz
'x, y, z'
'-x, y+1/2, -z+1/2'
'-x, -y, -z'
'x, -y-1/2, z-1/2'

loop_
_atom_site_aniso_label
_atom_site_aniso_U_11
_atom_site_aniso_U_22
_atom_site_aniso_U_33
_atom_site_aniso_U_23
_atom_site_aniso_U_13
_atom_site_aniso_U_12
C1 0.0363(14) 0.0381(13) 0.043(2) 0.0034(12) 0.0148(12) 0.0025(12)
C2 0.0362(13) 0.0320(12) 0.047(2) 0.0045(12) 0.0069(12) 0.0044(12)
C3 0.0417(13) 0.0369(13) 0.047(2) -0.0042(13) 0.0109(12) -0.0018(13)
C4 0.0391(13) 0.0384(13) 0.035(2) -0.0009(12) 0.0073(11) -0.0011(12)
C5 0.0287(11) 0.0327(12) 0.044(2) 0.0044(12) 0.0080(11) 0.0008(11)
C6 0.0356(13) 0.0356(13) 0.049(2) 0.0105(12) 0.0119(12) 0.0014(13)
C7 0.0413(14) 0.0431(15) 0.073(2) 0.006(2) 0.0053(14) 0.0063(14)
C8 0.053(2) 0.061(2) 0.094(3) -0.033(2) 0.011(2) 0.002(2)
C9 0.060(2) 0.066(2) 0.037(2) 0.002(2) 0.0054(14) -0.010(2)
C10 0.0403(13) 0.0301(12) 0.043(2) -0.0023(12) 0.0106(12) -0.0054(11)
C11 0.0417(14) 0.0329(12) 0.039(2) 0.0035(12) 0.0037(11) -0.0030(12)
C12 0.055(2) 0.055(2) 0.055(2) -0.012(2) 0.0205(15) -0.0036(15)
C13 0.0432(14) 0.0409(14) 0.036(2) 0.0001(12) 0.0058(12) -0.0045(13)
C14 0.054(2) 0.0425(15) 0.059(2) -0.0081(14) 0.0091(14) -0.0075(14)
C15 0.071(2) 0.057(2) 0.071(2) -0.014(2) 0.016(2) -0.030(2)
C16 0.044(2) 0.080(2) 0.080(3) -0.014(2) 0.011(2) -0.018(2)
C17 0.0401(13) 0.0346(13) 0.042(2) 0.0027(12) 0.0106(12) -0.0029(12)
C18 0.059(2) 0.048(2) 0.052(2) 0.0007(15) 0.0244(14) -0.0030(15)
C19 0.075(2) 0.045(2) 0.060(2) -0.011(2) 0.016(2) -0.003(2)
C20 0.054(2) 0.044(2) 0.067(2) 0.003(2) 0.003(2) -0.0111(15)
C21 0.0423(15) 0.052(2) 0.073(2) 0.012(2) 0.0183(15) -0.0093(14)
C22 0.0425(14) 0.0448(15) 0.058(2) 0.0012(14) 0.0229(14) -0.0008(13)
N1 0.0337(11) 0.0336(11) 0.056(2) 0.0054(11) 0.0141(10) 0.0009(10)
N2 0.0303(10) 0.0354(11) 0.0474(14) 0.0061(10) 0.0081(9) 0.0037(10)
N3 0.0302(10) 0.0363(11) 0.0515(15) 0.0096(10) 0.0074(9) 0.0021(10)
O1 0.0302(10) 0.0474(10) 0.076(2) 0.0018(10) 0.0092(9) 0.0008(9)
O2 0.0392(10) 0.0382(10) 0.107(2) 0.0162(11) 0.0167(11) 0.0087(10)
S1 0.0398(4) 0.0543(5) 0.0787(6) -0.0103(4) 0.0158(4) -0.0057(3)

loop_
_atom_site_label
_atom_site_type_symbol
_atom_site_fract_x
_atom_site_fract_y
_atom_site_fract_z
_atom_site_U_iso_or_equiv
_atom_site_thermal_displace_type
_atom_site_occupancy
_atom_site_calc_flag
_atom_site_refinement_flags
C1 C 0.36538(14) 0.6187(2) 0.3317(3) 0.0382(6) Uani 1 d .
C2 C 0.30796(14) 0.4350(2) 0.3626(3) 0.0386(6) Uani 1 d .
C3 C 0.25318(15) 0.3720(2) 0.2419(3) 0.0416(7) Uani 1 d .
C4 C 0.17407(14) 0.4209(2) 0.1967(3) 0.0377(6) Uani 1 d .
C5 C 0.17980(13) 0.5256(2) 0.2884(3) 0.0352(6) Uani 1 d .
H5A H 0.13168(13) 0.5638(2) 0.2649(3) 0.042 Uiso 1 calc R
C6 C 0.24767(15) 0.6951(2) 0.2768(3) 0.0395(7) Uani 1 d .
C7 C 0.38573(15) 0.3863(2) 0.4116(4) 0.0535(8) Uani 1 d .
H7A H 0.40656(15) 0.3735(2) 0.3242(4) 0.080 Uiso 1 calc R
H7B H 0.38188(15) 0.3206(2) 0.4628(4) 0.080 Uiso 1 calc R
H7C H 0.41802(15) 0.4338(2) 0.4790(4) 0.080 Uiso 1 calc R
C8 C 0.2728(2) 0.2854(2) 0.1801(5) 0.0699(10) Uani 1 d .
H8A H 0.3219(2) 0.2597(2) 0.2092(5) 0.084 Uiso 1 calc R
H8B H 0.2376(2) 0.2496(2) 0.1072(5) 0.084 Uiso 1 calc R
C9 C 0.1536(2) 0.4456(3) 0.0276(3) 0.0552(8) Uani 1 d .
H9A H 0.1040(2) 0.4761(3) 0.0024(3) 0.083 Uiso 1 calc R
H9B H 0.1545(2) 0.3816(3) -0.0290(3) 0.083 Uiso 1 calc R
H9C H 0.1895(2) 0.4948(3) 0.0030(3) 0.083 Uiso 1 calc R
C10 C 0.20306(14) 0.5044(2) 0.4556(3) 0.0375(6) Uani 1 d .
C11 C 0.27025(14) 0.4582(2) 0.4920(3) 0.0387(6) Uani 1 d .
H11A H 0.29270(14) 0.4412(2) 0.5915(3) 0.046 Uiso 1 calc R
C12 C 0.1544(2) 0.5367(2) 0.5613(4) 0.0534(8) Uani 1 d .
H12A H 0.1089(2) 0.5683(2) 0.5048(4) 0.080 Uiso 1 calc R
H12B H 0.1810(2) 0.5870(2) 0.6329(4) 0.080 Uiso 1 calc R
H12C H 0.1420(2) 0.4756(2) 0.6142(4) 0.080 Uiso 1 calc R
C13 C 0.11436(14) 0.3497(2) 0.2462(3) 0.0406(6) Uani 1 d .
H13A H 0.13337(14) 0.3318(2) 0.3531(3) 0.049 Uiso 1 calc R
C14 C 0.0951(2) 0.2454(2) 0.1595(4) 0.0522(8) Uani 1 d .
H14A H 0.0986(2) 0.2546(2) 0.0547(4) 0.063 Uiso 1 calc R
H14B H 0.1305(2) 0.1908(2) 0.2041(4) 0.063 Uiso 1 calc R
C15 C 0.0162(2) 0.2135(3) 0.1675(4) 0.0663(9) Uani 1 d .
H15A H 0.0149(2) 0.1882(3) 0.2681(4) 0.080 Uiso 1 calc R
H15B H -0.0018(2) 0.1576(3) 0.0952(4) 0.080 Uiso 1 calc R
C16 C -0.0320(2) 0.3108(3) 0.1302(5) 0.0684(10) Uani 1 d .
H16A H -0.0792(2) 0.3026(3) 0.1630(5) 0.082 Uiso 1 calc R
H16B H -0.0431(2) 0.3242(3) 0.0220(5) 0.082 Uiso 1 calc R
C17 C 0.35801(14) 0.8173(2) 0.3314(3) 0.0386(6) Uani 1 d .
C18 C 0.3337(2) 0.8900(2) 0.4229(4) 0.0511(7) Uani 1 d .
H18A H 0.2968(2) 0.8720(2) 0.4756(4) 0.061 Uiso 1 calc R
C19 C 0.3646(2) 0.9903(2) 0.4360(4) 0.0596(9) Uani 1 d .
H19A H 0.3477(2) 1.0403(2) 0.4966(4) 0.072 Uiso 1 calc R
C20 C 0.4198(2) 1.0165(2) 0.3603(4) 0.0565(8) Uani 1 d .
H20A H 0.4410(2) 1.0837(2) 0.3713(4) 0.068 Uiso 1 calc R
C21 C 0.4438(2) 0.9442(2) 0.2688(4) 0.0549(8) Uani 1 d .
H21A H 0.4808(2) 0.9627(2) 0.2165(4) 0.066 Uiso 1 calc R
C22 C 0.41313(14) 0.8433(2) 0.2536(3) 0.0465(7) Uani 1 d .
H22A H 0.42949(14) 0.7938(2) 0.1917(3) 0.056 Uiso 1 calc R
N1 N 0.32539(12) 0.7135(2) 0.3146(3) 0.0404(6) Uani 1 d .
N2 N 0.31283(11) 0.5402(2) 0.2835(3) 0.0378(5) Uani 1 d .
N3 N 0.23995(11) 0.5889(2) 0.2450(3) 0.0396(6) Uani 1 d .
O1 O 0.43296(10) 0.60975(15) 0.3740(3) 0.0517(6) Uani 1 d .
O2 O 0.19725(10) 0.75828(15) 0.2682(3) 0.0613(6) Uani 1 d .
S1 S 0.02300(4) 0.41729(6) 0.23122(10) 0.0571(3) Uani 1 d .

loop_
_atom_type_symbol
_atom_type_description
_atom_type_scat_dispersion_real
_atom_type_scat_dispersion_imag
_atom_type_scat_source
C C 0.0181 0.0091 'International Tables Vol C Tables 4.2.6.8 and 6.1.1.4'
H H 0.0000 0.0000 'International Tables Vol C Tables 4.2.6.8 and 6.1.1.4'
N N 0.0311 0.0180 'International Tables Vol C Tables 4.2.6.8 and 6.1.1.4'
O O 0.0492 0.0322 'International Tables Vol C Tables 4.2.6.8 and 6.1.1.4'
S S 0.3331 0.5567 'International Tables Vol C Tables 4.2.6.8 and 6.1.1.4'

loop_
_geom_angle_atom_site_label_1
_geom_angle_atom_site_label_2
_geom_angle_atom_site_label_3
_geom_angle
O1 C1 N2 128.1(2)
O1 C1 N1 125.8(2)
N2 C1 N1 106.0(2)
C11 C2 C7 113.7(3)
C11 C2 N2 106.1(2)
C7 C2 N2 110.4(2)
C11 C2 C3 108.8(2)
C7 C2 C3 114.6(2)
N2 C2 C3 102.3(2)
C8 C3 C2 122.9(3)
C8 C3 C4 123.1(3)
C2 C3 C4 113.9(2)
C9 C4 C3 111.2(2)
C9 C4 C13 112.0(2)
C3 C4 C13 111.1(2)
C9 C4 C5 109.5(2)
C3 C4 C5 104.5(2)
C13 C4 C5 108.2(2)
N3 C5 C10 107.5(2)
N3 C5 C4 106.8(2)
C10 C5 C4 110.9(2)
O2 C6 N3 126.4(2)
O2 C6 N1 128.2(2)
N3 C6 N1 105.4(2)
C11 C10 C12 126.9(3)
C11 C10 C5 111.8(2)
C12 C10 C5 121.3(2)
C10 C11 C2 116.0(3)
C14 C13 C4 116.7(2)
C14 C13 S1 105.0(2)
C4 C13 S1 112.5(2)
C15 C14 C13 108.7(3)
C14 C15 C16 106.4(2)
C15 C16 S1 105.4(2)
C18 C17 C22 120.6(2)
C18 C17 N1 119.9(2)
C22 C17 N1 119.4(2)
C17 C18 C19 119.4(3)
C20 C19 C18 120.4(3)
C21 C20 C19 120.2(3)
C20 C21 C22 120.2(3)
C17 C22 C21 119.2(3)
C1 N1 C6 111.0(2)
C1 N1 C17 125.7(2)
C6 N1 C17 123.4(2)
C1 N2 N3 107.8(2)
C1 N2 C2 125.9(2)
N3 N2 C2 110.3(2)
C6 N3 N2 108.8(2)
C6 N3 C5 121.6(2)
N2 N3 C5 113.6(2)
C16 S1 C13 94.66(13)

loop_
_geom_bond_atom_site_label_1
_geom_bond_atom_site_label_2
_geom_bond_distance
C1 O1 1.208(3)
C1 N2 1.380(3)
C1 N1 1.392(3)
C2 C11 1.505(4)
C2 C7 1.515(3)
C2 N2 1.521(3)
C2 C3 1.532(4)
C3 C8 1.313(4)
C3 C4 1.535(4)
C4 C9 1.527(4)
C4 C13 1.547(4)
C4 C5 1.553(4)
C5 N3 1.472(3)
C5 C10 1.504(4)
C6 O2 1.204(3)
C6 N3 1.374(3)
C6 N1 1.396(4)
C10 C11 1.327(4)
C10 C12 1.490(4)
C13 C14 1.535(4)
C13 S1 1.843(3)
C14 C15 1.503(4)
C15 C16 1.505(5)
C16 S1 1.803(3)
C17 C18 1.372(4)
C17 C22 1.380(4)
C17 N1 1.434(3)
C18 C19 1.380(4)
C19 C20 1.370(5)
C20 C21 1.365(5)
C21 C22 1.386(4)
N2 N3 1.431(3)
